data_4078430
loop_
_publ_author_name
'Otero, Antonio'
'Fern\'andez-Baeza, Juan'
'S\'anchez-Barba, Luis F.'
'Tejeda, Juan'
'Honrado, Manuel'
'Garc\'es, Andr\'es'
'Lara-S\'anchez, Agust\'in'
'Rodr\'iguez, Ana M.'

_publ_section_title
;
 ChiralN,N,O-Scorpionate Zinc Alkyls as Effective and Stereoselective
 Initiators for the Living ROP of Lactides
;
_journal_issue 11
_journal_name_full Organometallics
_journal_page_first 4191
_journal_paper_doi 10.1021/om300146n
_journal_volume 31
_journal_year 2012
_chemical_formula_moiety 'C42 H56 N8 O2 Zn2'
_chemical_formula_sum 'C42 H56 N8 O2 Zn2'
_chemical_formula_weight 835.73
_chemical_name_systematic
;
 ?
;
_space_group_IT_number 2
_symmetry_cell_setting triclinic
_symmetry_space_group_name_Hall '-P 1'
_symmetry_space_group_name_H-M 'P -1'
_atom_sites_solution_hydrogens geom
_atom_sites_solution_primary direct
_atom_sites_solution_secondary difmap
_audit_creation_method SHELXL-97
_cell_angle_alpha 66.139(2)
_cell_angle_beta 82.399(3)
_cell_angle_gamma 65.589(2)
_cell_formula_units_Z 1
_cell_length_a 9.0504(5)
_cell_length_b 10.5780(5)
_cell_length_c 12.6055(6)
_cell_measurement_reflns_used 4329
_cell_measurement_temperature 230(2)
_cell_measurement_theta_max 30.345
_cell_measurement_theta_min 3.389
_cell_volume 1004.10(9)
_computing_cell_refinement 'Bruker SAINT'
_computing_data_collection 'Bruker APEX'
_computing_data_reduction 'Bruker SAINT, SADABS, XPREP'
_computing_molecular_graphics 'Bruker SHELXTL'
_computing_publication_material 'Bruker SHELXTL'
_computing_structure_refinement 'SHELXL-97 (Sheldrick, 1997)'
_computing_structure_solution 'SHELXS-97 (Sheldrick, 1990)'
_diffrn_ambient_temperature 230(2)
_diffrn_measured_fraction_theta_full 0.958
_diffrn_measured_fraction_theta_max 0.958
_diffrn_measurement_device_type 'CCD area detector'
_diffrn_measurement_method 'omega and phi scans'
_diffrn_radiation_monochromator graphite
_diffrn_radiation_source 'fine-focus sealed tube'
_diffrn_radiation_type MoK\a
_diffrn_radiation_wavelength 0.71073
_diffrn_reflns_av_R_equivalents 0.0192
_diffrn_reflns_av_sigmaI/netI 0.0250
_diffrn_reflns_limit_h_max 10
_diffrn_reflns_limit_h_min -10
_diffrn_reflns_limit_k_max 12
_diffrn_reflns_limit_k_min -12
_diffrn_reflns_limit_l_max 14
_diffrn_reflns_limit_l_min -14
_diffrn_reflns_number 7992
_diffrn_reflns_theta_full 24.99
_diffrn_reflns_theta_max 24.99
_diffrn_reflns_theta_min 2.29
_exptl_absorpt_coefficient_mu 1.241
_exptl_absorpt_correction_T_max 0.8965
_exptl_absorpt_correction_T_min 0.7719
_exptl_absorpt_correction_type multi-scan
_exptl_absorpt_process_details SADABS
_exptl_crystal_colour colorless
_exptl_crystal_density_diffrn 1.382
_exptl_crystal_density_method 'not measured'
_exptl_crystal_description plate
_exptl_crystal_F_000 440
_exptl_crystal_size_max 0.22
_exptl_crystal_size_mid 0.15
_exptl_crystal_size_min 0.09
_refine_diff_density_max 0.252
_refine_diff_density_min -0.245
_refine_diff_density_rms 0.046
_refine_ls_extinction_method none
_refine_ls_goodness_of_fit_ref 1.157
_refine_ls_hydrogen_treatment constr
_refine_ls_matrix_type full
_refine_ls_number_parameters 250
_refine_ls_number_reflns 3383
_refine_ls_number_restraints 0
_refine_ls_restrained_S_all 1.157
_refine_ls_R_factor_all 0.0290
_refine_ls_R_factor_gt 0.0266
_refine_ls_shift/su_max 0.057
_refine_ls_shift/su_mean 0.001
_refine_ls_structure_factor_coef Fsqd
_refine_ls_weighting_details 'calc w=1/[\s^2^(Fo^2^)+(0.0435P)^2^+0.1519P] where P=(Fo^2^+2Fc^2^)/3'
_refine_ls_weighting_scheme calc
_refine_ls_wR_factor_gt 0.0745
_refine_ls_wR_factor_ref 0.0766
_reflns_number_gt 3148
_reflns_number_total 3383
_reflns_threshold_expression >2sigma(I)
_cod_data_source_file om300146n_si_001.cif
_cod_data_source_block 6
_cod_original_sg_symbol_H-M P-1
_cod_database_code 4078430

loop_
_symmetry_equiv_pos_as_xyz
'x, y, z'
'-x, -y, -z'

loop_
_atom_site_label
_atom_site_type_symbol
_atom_site_fract_x
_atom_site_fract_y
_atom_site_fract_z
_atom_site_U_iso_or_equiv
_atom_site_adp_type
_atom_site_occupancy
_atom_site_symmetry_multiplicity
_atom_site_calc_flag
_atom_site_refinement_flags
Zn1 Zn 0.98960(3) 0.39830(2) 0.447850(18) 0.02639(10) Uani 1 1 d .
N1 N 1.2117(2) 0.23038(17) 0.52418(14) 0.0271(4) Uani 1 1 d .
N2 N 1.3547(2) 0.24315(17) 0.48393(13) 0.0261(4) Uani 1 1 d .
N3 N 1.1917(2) 0.31665(19) 0.27189(15) 0.0307(4) Uani 1 1 d .
N4 N 1.3265(2) 0.34125(17) 0.27640(13) 0.0250(4) Uani 1 1 d .
O1 O 1.09134(15) 0.54729(14) 0.40521(11) 0.0243(3) Uani 1 1 d .
C1 C 1.4818(3) 0.1308(2) 0.55780(16) 0.0292(5) Uani 1 1 d .
C2 C 1.4165(3) 0.0455(2) 0.64711(17) 0.0339(5) Uani 1 1 d .
H2 H 1.4729 -0.0393 0.7114 0.041 Uiso 1 1 calc R
C3 C 1.2499(3) 0.1097(2) 0.62337(17) 0.0300(5) Uani 1 1 d .
C4 C 1.6542(3) 0.1111(3) 0.53585(19) 0.0374(5) Uani 1 1 d .
H4A H 1.6792 0.1117 0.4593 0.056 Uiso 1 1 calc R
H4B H 1.7241 0.0169 0.5921 0.056 Uiso 1 1 calc R
H4C H 1.6704 0.1920 0.5421 0.056 Uiso 1 1 calc R
C5 C 1.1196(3) 0.0607(3) 0.6878(2) 0.0419(6) Uani 1 1 d .
H5A H 1.0450 0.1363 0.7146 0.063 Uiso 1 1 calc R
H5B H 1.1674 -0.0325 0.7531 0.063 Uiso 1 1 calc R
H5C H 1.0625 0.0468 0.6371 0.063 Uiso 1 1 calc R
C6 C 1.4142(2) 0.3473(2) 0.17905(16) 0.0278(4) Uani 1 1 d .
C7 C 1.3322(3) 0.3237(2) 0.10981(17) 0.0327(5) Uani 1 1 d .
H7 H 1.3612 0.3206 0.0370 0.039 Uiso 1 1 calc R
C8 C 1.1967(3) 0.3050(2) 0.16959(18) 0.0340(5) Uani 1 1 d .
C9 C 1.5644(3) 0.3764(3) 0.16000(19) 0.0403(5) Uani 1 1 d .
H9A H 1.5380 0.4778 0.1514 0.060 Uiso 1 1 calc R
H9B H 1.6132 0.3626 0.0910 0.060 Uiso 1 1 calc R
H9C H 1.6391 0.3075 0.2253 0.060 Uiso 1 1 calc R
C10 C 1.0681(3) 0.2749(3) 0.1331(2) 0.0530(7) Uani 1 1 d .
H10A H 1.0955 0.1684 0.1648 0.079 Uiso 1 1 calc R
H10B H 1.0607 0.3125 0.0499 0.079 Uiso 1 1 calc R
H10C H 0.9656 0.3244 0.1611 0.079 Uiso 1 1 calc R
C11 C 1.3587(2) 0.3643(2) 0.37628(15) 0.0241(4) Uani 1 1 d .
H11 H 1.4710 0.3564 0.3705 0.029 Uiso 1 1 calc R
C12 C 1.2530(2) 0.5215(2) 0.37959(16) 0.0233(4) Uani 1 1 d .
H12 H 1.3005 0.5275 0.4420 0.028 Uiso 1 1 calc R
C13 C 1.2667(2) 0.6450(2) 0.26821(16) 0.0232(4) Uani 1 1 d .
C14 C 1.1756(3) 0.6950(2) 0.16770(17) 0.0295(4) Uani 1 1 d .
H14 H 1.1085 0.6483 0.1670 0.035 Uiso 1 1 calc R
C15 C 1.1838(3) 0.8129(2) 0.06921(18) 0.0320(5) Uani 1 1 d .
H15 H 1.1234 0.8431 0.0026 0.038 Uiso 1 1 calc R
C16 C 1.2799(3) 0.8878(2) 0.06704(18) 0.0314(5) Uani 1 1 d .
C17 C 1.3706(3) 0.8372(2) 0.16712(19) 0.0354(5) Uani 1 1 d .
H17 H 1.4366 0.8846 0.1683 0.042 Uiso 1 1 calc R
C18 C 1.3647(2) 0.7174(2) 0.26539(17) 0.0299(4) Uani 1 1 d .
H18 H 1.4282 0.6849 0.3310 0.036 Uiso 1 1 calc R
C19 C 1.2866(3) 1.0184(3) -0.0399(2) 0.0449(6) Uani 1 1 d .
H19A H 1.3278 1.0756 -0.0187 0.067 Uiso 1 1 calc R
H19B H 1.1795 1.0816 -0.0750 0.067 Uiso 1 1 calc R
H19C H 1.3568 0.9811 -0.0941 0.067 Uiso 1 1 calc R
C20 C 0.8122(3) 0.4274(2) 0.35280(18) 0.0327(5) Uani 1 1 d .
H20A H 0.8405 0.3395 0.3347 0.039 Uiso 1 1 calc R
H20B H 0.7132 0.4410 0.3954 0.039 Uiso 1 1 calc R
C21 C 0.7864(3) 0.5666(3) 0.2409(2) 0.0432(6) Uani 1 1 d .
H21A H 0.7541 0.6537 0.2594 0.065 Uiso 1 1 calc R
H21B H 0.7030 0.5802 0.1926 0.065 Uiso 1 1 calc R
H21C H 0.8857 0.5534 0.2003 0.065 Uiso 1 1 calc R

loop_
_atom_site_aniso_label
_atom_site_aniso_U_11
_atom_site_aniso_U_22
_atom_site_aniso_U_33
_atom_site_aniso_U_23
_atom_site_aniso_U_13
_atom_site_aniso_U_12
Zn1 0.02766(15) 0.02619(15) 0.02582(15) -0.00845(11) 0.00031(10) -0.01252(11)
N1 0.0296(9) 0.0243(8) 0.0235(8) -0.0069(7) 0.0035(7) -0.0101(7)
N2 0.0270(9) 0.0239(8) 0.0226(8) -0.0065(7) -0.0008(7) -0.0077(7)
N3 0.0315(10) 0.0343(9) 0.0297(9) -0.0132(8) 0.0028(7) -0.0157(8)
N4 0.0271(9) 0.0246(8) 0.0213(8) -0.0079(7) 0.0019(7) -0.0096(7)
O1 0.0251(7) 0.0242(7) 0.0229(7) -0.0079(6) 0.0046(5) -0.0114(6)
C1 0.0347(12) 0.0245(10) 0.0252(11) -0.0104(9) -0.0053(9) -0.0061(9)
C2 0.0453(13) 0.0238(10) 0.0219(10) -0.0034(9) -0.0050(9) -0.0073(10)
C3 0.0412(12) 0.0216(10) 0.0235(10) -0.0083(9) 0.0034(9) -0.0101(9)
C4 0.0317(12) 0.0375(12) 0.0377(12) -0.0150(10) -0.0063(10) -0.0061(10)
C5 0.0491(14) 0.0315(12) 0.0354(12) -0.0062(10) 0.0078(11) -0.0152(11)
C6 0.0315(11) 0.0241(10) 0.0212(10) -0.0055(8) 0.0036(8) -0.0087(9)
C7 0.0424(13) 0.0336(11) 0.0225(10) -0.0113(9) 0.0042(9) -0.0156(10)
C8 0.0389(13) 0.0342(11) 0.0312(11) -0.0150(10) -0.0012(9) -0.0137(10)
C9 0.0406(13) 0.0519(14) 0.0317(12) -0.0169(11) 0.0104(10) -0.0232(11)
C10 0.0538(16) 0.0763(19) 0.0531(15) -0.0385(15) 0.0061(12) -0.0363(15)
C11 0.0255(10) 0.0249(10) 0.0194(9) -0.0057(8) 0.0007(8) -0.0103(8)
C12 0.0250(10) 0.0263(10) 0.0213(10) -0.0103(8) 0.0026(8) -0.0120(8)
C13 0.0227(10) 0.0227(9) 0.0235(10) -0.0109(8) 0.0052(8) -0.0078(8)
C14 0.0302(11) 0.0305(11) 0.0295(11) -0.0091(9) 0.0008(9) -0.0161(9)
C15 0.0332(11) 0.0342(11) 0.0244(10) -0.0070(9) -0.0011(9) -0.0132(9)
C16 0.0313(11) 0.0283(11) 0.0298(11) -0.0086(9) 0.0085(9) -0.0123(9)
C17 0.0362(12) 0.0382(12) 0.0371(12) -0.0102(10) 0.0053(10) -0.0252(10)
C18 0.0297(11) 0.0348(11) 0.0271(11) -0.0119(9) 0.0018(9) -0.0148(9)
C19 0.0462(14) 0.0425(13) 0.0365(13) -0.0018(11) 0.0059(11) -0.0234(12)
C20 0.0315(11) 0.0424(12) 0.0309(11) -0.0166(10) 0.0047(9) -0.0195(10)
C21 0.0349(13) 0.0514(14) 0.0394(13) -0.0112(11) -0.0054(10) -0.0178(11)

loop_
_atom_type_symbol
_atom_type_description
_atom_type_scat_dispersion_real
_atom_type_scat_dispersion_imag
_atom_type_scat_source
C C 0.0033 0.0016 'International Tables Vol C Tables 4.2.6.8 and 6.1.1.4'
H H 0.0000 0.0000 'International Tables Vol C Tables 4.2.6.8 and 6.1.1.4'
N N 0.0061 0.0033 'International Tables Vol C Tables 4.2.6.8 and 6.1.1.4'
O O 0.0106 0.0060 'International Tables Vol C Tables 4.2.6.8 and 6.1.1.4'
Zn Zn 0.2839 1.4301 'International Tables Vol C Tables 4.2.6.8 and 6.1.1.4'

loop_
_geom_angle_atom_site_label_1
_geom_angle_atom_site_label_2
_geom_angle_atom_site_label_3
_geom_angle
_geom_angle_site_symmetry_1
_geom_angle_site_symmetry_3
C20 Zn1 O1 122.76(7) . .
C20 Zn1 N1 137.74(8) . .
O1 Zn1 N1 88.04(6) . .
C20 Zn1 O1 113.54(7) . 2_766
O1 Zn1 O1 85.76(5) . 2_766
N1 Zn1 O1 95.30(6) . 2_766
C20 Zn1 Zn1 129.72(7) . 2_766
O1 Zn1 Zn1 44.30(4) . 2_766
N1 Zn1 Zn1 92.41(4) . 2_766
O1 Zn1 Zn1 41.46(3) 2_766 2_766
C3 N1 N2 106.05(16) . .
C3 N1 Zn1 131.59(14) . .
N2 N1 Zn1 121.56(12) . .
C1 N2 N1 110.77(16) . .
C1 N2 C11 128.11(18) . .
N1 N2 C11 121.12(15) . .
C8 N3 N4 104.45(17) . .
N3 N4 C6 112.58(16) . .
N3 N4 C11 119.80(15) . .
C6 N4 C11 127.56(17) . .
C12 O1 Zn1 126.36(11) . .
C12 O1 Zn1 115.98(10) . 2_766
Zn1 O1 Zn1 94.24(5) . 2_766
N2 C1 C2 106.18(19) . .
N2 C1 C4 123.58(19) . .
C2 C1 C4 130.21(19) . .
C1 C2 C3 106.96(18) . .
N1 C3 C2 110.04(19) . .
N1 C3 C5 119.51(19) . .
C2 C3 C5 130.41(19) . .
N4 C6 C7 105.36(18) . .
N4 C6 C9 123.80(18) . .
C7 C6 C9 130.84(18) . .
C6 C7 C8 106.72(17) . .
N3 C8 C7 110.88(18) . .
N3 C8 C10 120.6(2) . .
C7 C8 C10 128.48(19) . .
N2 C11 N4 110.87(15) . .
N2 C11 C12 111.87(15) . .
N4 C11 C12 115.50(15) . .
O1 C12 C13 111.18(15) . .
O1 C12 C11 115.37(15) . .
C13 C12 C11 110.38(15) . .
C18 C13 C14 117.69(18) . .
C18 C13 C12 120.42(17) . .
C14 C13 C12 121.80(17) . .
C15 C14 C13 120.72(18) . .
C14 C15 C16 121.61(19) . .
C17 C16 C15 117.35(19) . .
C17 C16 C19 121.0(2) . .
C15 C16 C19 121.6(2) . .
C18 C17 C16 121.18(19) . .
C13 C18 C17 121.43(19) . .
C21 C20 Zn1 108.50(14) . .

loop_
_geom_bond_atom_site_label_1
_geom_bond_atom_site_label_2
_geom_bond_distance
_geom_bond_site_symmetry_2
Zn1 C20 1.978(2) .
Zn1 O1 2.0009(13) .
Zn1 N1 2.0736(16) .
Zn1 O1 2.1103(12) 2_766
Zn1 Zn1 3.0136(4) 2_766
N1 C3 1.331(2) .
N1 N2 1.366(2) .
N2 C1 1.364(3) .
N2 C11 1.450(2) .
N3 C8 1.337(3) .
N3 N4 1.361(2) .
N4 C6 1.364(2) .
N4 C11 1.461(2) .
O1 C12 1.391(2) .
O1 Zn1 2.1103(12) 2_766
C1 C2 1.369(3) .
C1 C4 1.490(3) .
C2 C3 1.391(3) .
C3 C5 1.493(3) .
C6 C7 1.370(3) .
C6 C9 1.483(3) .
C7 C8 1.395(3) .
C8 C10 1.495(3) .
C11 C12 1.553(3) .
C12 C13 1.515(3) .
C13 C18 1.381(3) .
C13 C14 1.392(3) .
C14 C15 1.379(3) .
C15 C16 1.390(3) .
C16 C17 1.384(3) .
C16 C19 1.506(3) .
C17 C18 1.382(3) .
C20 C21 1.529(3) .
